data_4324042
loop_
_publ_author_name
'Thomas G. Hodgkins'
'Douglas R. Powell'

_publ_contact_author
;
   Douglas R. Powell
   Department of Chemistry
   University of Wisconsin
   1101 University Ave. 
   Madison, WI  53706-1322  U.S.A.
;
_publ_contact_author_email powell@chem.wisc.edu
_publ_contact_author_fax '608 262 0381'
_publ_contact_author_phone '608 263 4694'
_publ_section_title
;
 Derivatives of the Dimethylbis(2-pyridyl)borate(1-) Ion: Synthesis and
 Structure
;
_journal_name_full 'Inorganic Chemistry'
_journal_page_first 2140
_journal_page_last 2148
_journal_paper_doi 10.1021/ic950775m
_journal_volume 35
_journal_year 1996
_chemical_formula_sum 'C24 H28 B2 N4 Ni'
_chemical_formula_weight 452.83
_chemical_name_systematic
; 
 ? 
;
_space_group_IT_number 2
_symmetry_cell_setting triclinic
_symmetry_space_group_name_Hall '-P 1'
_symmetry_space_group_name_H-M 'P -1'
_atom_sites_solution_hydrogens geom
_atom_sites_solution_primary direct
_atom_sites_solution_secondary difmap
_audit_creation_method SHELXL
_cell_angle_alpha 115.72(3)
_cell_angle_beta 96.89(3)
_cell_angle_gamma 94.02(3)
_cell_formula_units_Z 1
_cell_length_a 7.675(2)
_cell_length_b 8.819(2)
_cell_length_c 9.459(2)
_cell_measurement_reflns_used 26
_cell_measurement_temperature 293(2)
_cell_measurement_theta_max 12.5
_cell_measurement_theta_min 11.5
_cell_volume 567.3(3)
_computing_structure_refinement 'SHELXL-92 (Sheldrick, 1993)'
_computing_structure_solution 'SHELXS-86 (Sheldrick, 1990)'
_diffrn_ambient_temperature 293(2)
_diffrn_measurement_device 'Siemens P4'
_diffrn_measurement_method '\q-2\q scans'
_diffrn_radiation_monochromator graphite
_diffrn_radiation_source 'sealed tube'
_diffrn_radiation_type MoK\a
_diffrn_radiation_wavelength 0.71073
_diffrn_reflns_av_R_equivalents 0.0328
_diffrn_reflns_av_sigmaI/netI 0.0471
_diffrn_reflns_limit_h_max 8
_diffrn_reflns_limit_h_min -8
_diffrn_reflns_limit_k_max 8
_diffrn_reflns_limit_k_min -8
_diffrn_reflns_limit_l_max 10
_diffrn_reflns_limit_l_min -10
_diffrn_reflns_number 2832
_diffrn_reflns_theta_max 22.49
_diffrn_reflns_theta_min 2.42
_diffrn_standards_decay_% 4.83
_diffrn_standards_interval_count 50
_diffrn_standards_number 3
_exptl_absorpt_coefficient_mu 0.873
_exptl_crystal_colour orange
_exptl_crystal_density_diffrn 1.326
_exptl_crystal_description prism
_exptl_crystal_F_000 238
_exptl_crystal_size_max 0.20
_exptl_crystal_size_mid 0.20
_exptl_crystal_size_min 0.20
_refine_diff_density_max 0.197
_refine_diff_density_min -0.199
_refine_diff_density_rms 0.047
_refine_ls_extinction_method none
_refine_ls_goodness_of_fit_all 1.046
_refine_ls_goodness_of_fit_obs 1.063
_refine_ls_hydrogen_treatment riding
_refine_ls_matrix_type full
_refine_ls_number_parameters 144
_refine_ls_number_reflns 1416
_refine_ls_number_restraints 0
_refine_ls_restrained_S_all 1.046
_refine_ls_restrained_S_obs 1.063
_refine_ls_R_factor_all 0.0349
_refine_ls_R_factor_obs 0.0308
_refine_ls_shift/esd_max 0.002
_refine_ls_shift/esd_mean 0.000
_refine_ls_structure_factor_coef Fsqd
_refine_ls_weighting_details 'w=1/[\s^2^(Fo^2^)+(0.0341P)^2^+0.1135P] where P=(Fo^2^+2Fc^2^)/3'
_refine_ls_weighting_scheme calc
_refine_ls_wR_factor_all 0.0767
_refine_ls_wR_factor_obs 0.0748
_reflns_number_observed 1314
_reflns_number_total 1416
_reflns_observed_criterion >2sigma(I)
_cod_data_source_file ic950775m_1.cif
_cod_data_source_block compound_VIII
_cod_depositor_comments
;
The following automatic conversions were performed:

'_refine_ls_weighting_scheme' value 'calc
w=1/[\s^2^(Fo^2^)+(0.0341P)^2^+0.1135P] where P=(Fo^2^+2Fc^2^)/3' was
changed to 'calc'. New tag '_refine_ls_weighting_details' was
created. The value of the new tag was set to
'w=1/[\s^2^(Fo^2^)+(0.0341P)^2^+0.1135P] where P=(Fo^2^+2Fc^2^)/3'.

Automatic conversion script
Id: cif_fix_values 3143 2015-03-26 13:38:13Z robertas 
;
_cod_original_cell_volume 567.3(2)
_cod_database_code 4324042

loop_
_symmetry_equiv_pos_as_xyz
'x, y, z'
'-x, -y, -z'

loop_
_atom_site_aniso_label
_atom_site_aniso_U_11
_atom_site_aniso_U_22
_atom_site_aniso_U_33
_atom_site_aniso_U_23
_atom_site_aniso_U_13
_atom_site_aniso_U_12
Ni1 0.0266(3) 0.0281(3) 0.0279(3) 0.0107(2) 0.0058(2) 0.0080(2)
C1 0.0304(14) 0.0233(15) 0.041(2) 0.0123(13) 0.0001(12) 0.0016(12)
N2 0.0278(12) 0.0264(12) 0.0323(13) 0.0085(10) 0.0062(10) 0.0039(10)
C3 0.032(2) 0.036(2) 0.037(2) 0.0103(13) 0.0076(13) 0.0025(13)
C4 0.034(2) 0.040(2) 0.047(2) 0.006(2) 0.0150(14) 0.0037(14)
C5 0.033(2) 0.037(2) 0.070(2) 0.012(2) 0.014(2) 0.0112(14)
C6 0.038(2) 0.035(2) 0.061(2) 0.018(2) 0.003(2) 0.0099(14)
C7 0.032(2) 0.038(2) 0.032(2) 0.0176(13) 0.0087(12) 0.0054(13)
N8 0.0280(12) 0.0285(13) 0.0310(13) 0.0126(11) 0.0069(10) 0.0042(10)
C9 0.036(2) 0.031(2) 0.040(2) 0.0155(14) 0.0086(13) 0.0062(13)
C10 0.052(2) 0.032(2) 0.037(2) 0.0048(14) 0.0073(14) -0.0011(14)
C11 0.069(2) 0.046(2) 0.028(2) 0.0085(15) -0.0010(15) -0.003(2)
C12 0.057(2) 0.047(2) 0.034(2) 0.0186(15) -0.0002(14) 0.002(2)
B13 0.042(2) 0.033(2) 0.039(2) 0.018(2) 0.005(2) 0.007(2)
C14 0.052(2) 0.037(2) 0.045(2) 0.0198(14) 0.0141(14) 0.0029(14)
C15 0.070(2) 0.047(2) 0.060(2) 0.031(2) 0.007(2) 0.014(2)

loop_
_atom_site_label
_atom_site_type_symbol
_atom_site_fract_x
_atom_site_fract_y
_atom_site_fract_z
_atom_site_U_iso_or_equiv
_atom_site_thermal_displace_type
_atom_site_occupancy
_atom_site_calc_flag
_atom_site_refinement_flags
_atom_site_disorder_group
Ni1 Ni 0.0000 0.0000 0.0000 0.0279(2) Uani 1 d S .
C1 C 0.2538(3) -0.1941(3) 0.0540(3) 0.0328(7) Uani 1 d . .
N2 N 0.2015(3) -0.1176(3) -0.0385(2) 0.0304(5) Uani 1 d . .
C3 C 0.2877(4) -0.1268(3) -0.1577(3) 0.0372(7) Uani 1 d . .
H3A H 0.2495(4) -0.0716(3) -0.2177(3) 0.045 Uiso 1 calc R .
C4 C 0.4297(4) -0.2147(4) -0.1935(4) 0.0450(8) Uani 1 d . .
H4A H 0.4879(4) -0.2183(4) -0.2755(4) 0.054 Uiso 1 calc R .
C5 C 0.4835(4) -0.2972(4) -0.1053(4) 0.0500(9) Uani 1 d . .
H5A H 0.5777(4) -0.3600(4) -0.1279(4) 0.060 Uiso 1 calc R .
C6 C 0.3965(4) -0.2861(4) 0.0171(4) 0.0460(8) Uani 1 d . .
H6A H 0.4338(4) -0.3415(4) 0.0771(4) 0.055 Uiso 1 calc R .
C7 C 0.1642(3) 0.0399(3) 0.2993(3) 0.0333(7) Uani 1 d . .
N8 N 0.1058(3) 0.1267(3) 0.2175(2) 0.0292(5) Uani 1 d . .
C9 C 0.1222(4) 0.2973(3) 0.2892(3) 0.0353(7) Uani 1 d . .
H9A H 0.0805(4) 0.3524(3) 0.2301(3) 0.042 Uiso 1 calc R .
C10 C 0.1971(4) 0.3931(4) 0.4449(3) 0.0445(8) Uani 1 d . .
H10A H 0.2087(4) 0.5111(4) 0.4907(3) 0.053 Uiso 1 calc R .
C11 C 0.2549(5) 0.3106(4) 0.5319(4) 0.0519(9) Uani 1 d . .
H11A H 0.3056(5) 0.3721(4) 0.6386(4) 0.062 Uiso 1 calc R .
C12 C 0.2372(4) 0.1358(4) 0.4598(3) 0.0465(8) Uani 1 d . .
H12A H 0.2748(4) 0.0802(4) 0.5195(3) 0.056 Uiso 1 calc R .
B13 B 0.1497(4) -0.1672(4) 0.2028(4) 0.0374(8) Uani 1 d . .
C14 C -0.0582(4) -0.2527(4) 0.1374(4) 0.0438(7) Uani 1 d . .
H14A H -0.1202(7) -0.2252(20) 0.2259(4) 0.061 Uiso 1 calc R .
H14B H -0.0645(4) -0.3738(4) 0.0798(19) 0.061 Uiso 1 calc R .
H14C H -0.1116(8) -0.2090(18) 0.0682(17) 0.061 Uiso 1 calc R .
C15 C 0.2424(5) -0.2469(4) 0.3138(4) 0.0565(9) Uani 1 d . .
H15A H 0.3631(9) -0.1942(20) 0.3548(21) 0.079 Uiso 1 calc R .
H15B H 0.2397(26) -0.3670(6) 0.2515(8) 0.079 Uiso 1 calc R .
H15C H 0.1794(18) -0.2267(24) 0.4006(15) 0.079 Uiso 1 calc R .

loop_
_atom_type_symbol
_atom_type_description
_atom_type_scat_dispersion_real
_atom_type_scat_dispersion_imag
_atom_type_scat_source
C C 0.0033 0.0016 'International Tables Vol C Tables 4.2.6.8 and 6.1.1.4'
H H 0.0000 0.0000 'International Tables Vol C Tables 4.2.6.8 and 6.1.1.4'
B B 0.0013 0.0007 'International Tables Vol C Tables 4.2.6.8 and 6.1.1.4'
N N 0.0061 0.0033 'International Tables Vol C Tables 4.2.6.8 and 6.1.1.4'
Ni Ni 0.3393 1.1124 'International Tables Vol C Tables 4.2.6.8 and 6.1.1.4'

loop_
_geom_angle_atom_site_label_1
_geom_angle_atom_site_label_2
_geom_angle_atom_site_label_3
_geom_angle
_geom_angle_site_symmetry_1
_geom_angle_site_symmetry_3
_geom_angle_publ_flag
N8 Ni1 N8 180.0 2 . ?
N8 Ni1 N2 90.66(9) 2 . ?
N8 Ni1 N2 89.34(9) . . ?
N8 Ni1 N2 89.34(9) 2 2 ?
N8 Ni1 N2 90.66(9) . 2 ?
N2 Ni1 N2 180.0 . 2 ?
N2 C1 C6 117.1(3) . . ?
N2 C1 B13 118.0(2) . . ?
C6 C1 B13 124.9(3) . . ?
C3 N2 C1 121.1(2) . . ?
C3 N2 Ni1 120.2(2) . . ?
C1 N2 Ni1 118.8(2) . . ?
N2 C3 C4 122.4(3) . . ?
C3 C4 C5 118.2(3) . . ?
C4 C5 C6 119.2(3) . . ?
C5 C6 C1 122.0(3) . . ?
N8 C7 C12 117.1(2) . . ?
N8 C7 B13 118.4(2) . . ?
C12 C7 B13 124.5(3) . . ?
C9 N8 C7 120.8(2) . . ?
C9 N8 Ni1 120.9(2) . . ?
C7 N8 Ni1 118.3(2) . . ?
N8 C9 C10 122.8(3) . . ?
C9 C10 C11 118.2(3) . . ?
C12 C11 C10 119.4(3) . . ?
C11 C12 C7 121.7(3) . . ?
C15 B13 C7 111.6(2) . . ?
C15 B13 C1 111.9(3) . . ?
C7 B13 C1 102.7(2) . . ?
C15 B13 C14 109.5(3) . . ?
C7 B13 C14 110.4(2) . . ?
C1 B13 C14 110.6(2) . . ?

loop_
_geom_bond_atom_site_label_1
_geom_bond_atom_site_label_2
_geom_bond_distance
_geom_bond_site_symmetry_2
_geom_bond_publ_flag
Ni1 N8 1.902(2) 2 ?
Ni1 N8 1.902(2) . ?
Ni1 N2 1.906(2) . ?
Ni1 N2 1.906(2) 2 ?
C1 N2 1.359(3) . ?
C1 C6 1.397(4) . ?
C1 B13 1.638(4) . ?
N2 C3 1.351(3) . ?
C3 C4 1.372(4) . ?
C4 C5 1.373(4) . ?
C5 C6 1.375(5) . ?
C7 N8 1.366(3) . ?
C7 C12 1.395(4) . ?
C7 B13 1.637(4) . ?
N8 C9 1.344(3) . ?
C9 C10 1.365(4) . ?
C10 C11 1.372(4) . ?
C11 C12 1.377(4) . ?
B13 C15 1.623(4) . ?
B13 C14 1.639(4) . ?

loop_
_geom_torsion_atom_site_label_1
_geom_torsion_atom_site_label_2
_geom_torsion_atom_site_label_3
_geom_torsion_atom_site_label_4
_geom_torsion
_geom_torsion_site_symmetry_1
_geom_torsion_site_symmetry_2
_geom_torsion_site_symmetry_3
_geom_torsion_site_symmetry_4
_geom_torsion_publ_flag
C6 C1 N2 C3 -1.8(4) . . . . ?
B13 C1 N2 C3 176.3(2) . . . . ?
C6 C1 N2 Ni1 176.9(2) . . . . ?
B13 C1 N2 Ni1 -4.9(3) . . . . ?
N8 Ni1 N2 C3 51.9(2) 2 . . . ?
N8 Ni1 N2 C3 -128.1(2) . . . . ?
N2 Ni1 N2 C3 -44.1(205) 2 . . . ?
N8 Ni1 N2 C1 -126.8(2) 2 . . . ?
N8 Ni1 N2 C1 53.2(2) . . . . ?
N2 Ni1 N2 C1 137.1(205) 2 . . . ?
C1 N2 C3 C4 0.9(4) . . . . ?
Ni1 N2 C3 C4 -177.8(2) . . . . ?
N2 C3 C4 C5 0.7(4) . . . . ?
C3 C4 C5 C6 -1.4(4) . . . . ?
C4 C5 C6 C1 0.4(5) . . . . ?
N2 C1 C6 C5 1.2(4) . . . . ?
B13 C1 C6 C5 -176.9(3) . . . . ?
C12 C7 N8 C9 1.3(4) . . . . ?
B13 C7 N8 C9 -176.9(2) . . . . ?
C12 C7 N8 Ni1 -178.4(2) . . . . ?
B13 C7 N8 Ni1 3.4(3) . . . . ?
N8 Ni1 N8 C9 140.5(19) 2 . . . ?
N2 Ni1 N8 C9 128.2(2) . . . . ?
N2 Ni1 N8 C9 -51.8(2) 2 . . . ?
N8 Ni1 N8 C7 -39.8(19) 2 . . . ?
N2 Ni1 N8 C7 -52.0(2) . . . . ?
N2 Ni1 N8 C7 128.0(2) 2 . . . ?
C7 N8 C9 C10 0.3(4) . . . . ?
Ni1 N8 C9 C10 180.0(2) . . . . ?
N8 C9 C10 C11 -1.3(4) . . . . ?
C9 C10 C11 C12 0.6(5) . . . . ?
C10 C11 C12 C7 1.0(5) . . . . ?
N8 C7 C12 C11 -1.9(4) . . . . ?
B13 C7 C12 C11 176.2(3) . . . . ?
N8 C7 B13 C15 174.4(2) . . . . ?
C12 C7 B13 C15 -3.7(4) . . . . ?
N8 C7 B13 C1 54.3(3) . . . . ?
C12 C7 B13 C1 -123.8(3) . . . . ?
N8 C7 B13 C14 -63.6(3) . . . . ?
C12 C7 B13 C14 118.4(3) . . . . ?
N2 C1 B13 C15 -173.1(2) . . . . ?
C6 C1 B13 C15 4.9(4) . . . . ?
N2 C1 B13 C7 -53.3(3) . . . . ?
C6 C1 B13 C7 124.7(3) . . . . ?
N2 C1 B13 C14 64.5(3) . . . . ?
C6 C1 B13 C14 -117.5(3) . . . . ?
